data_7012737
loop_
_publ_author_name
'Hitchcock, Peter B.'
'Lee, Ting Huei'
'Leigh, G. Jeffery'

_publ_section_title
;
 The synthesis and properties of a new linear NPN proligand
;
_journal_issue 11
_journal_name_full 'Dalton Transactions'
_journal_page_first 2276
_journal_paper_doi 10.1039/b300596h
_journal_year 2003
_chemical_compound_source 'synthesis as described'
_chemical_formula_moiety 'C16 H31 Br2 N2 O P'
_chemical_formula_structural 'C16 H31 Br2 N2 O P'
_chemical_formula_sum 'C16 H31 Br2 N2 O P'
_chemical_formula_weight 458.22
_chemical_name_common '[PhP(O)(NHEt2)2]/[PHP(NHEt2)2]'
_space_group_IT_number 9
_symmetry_cell_setting monoclinic
_symmetry_Int_Tables_number 9
_symmetry_space_group_name_Hall 'C -2yc'
_symmetry_space_group_name_H-M 'C 1 c 1'
_atom_sites_solution_hydrogens geom
_atom_sites_solution_primary direct
_atom_sites_solution_secondary difmap
_audit_conform_dict_location ftp://ftp.iucr.org/cifdics/cif_core.dic
_audit_conform_dict_name cif_core.dic
_audit_conform_dict_version 2.1
_audit_creation_date 2001-02-28T15:05:17-00:00
_audit_creation_method 'WinGX routine CIF_UPDATE'
_cell_angle_alpha 90
_cell_angle_beta 125.675(4)
_cell_angle_gamma 90
_cell_formula_units_Z 4
_cell_length_a 17.9448(16)
_cell_length_b 12.8400(11)
_cell_length_c 10.8881(9)
_cell_measurement_reflns_used 6167
_cell_measurement_temperature 173(2)
_cell_measurement_theta_max 25.028
_cell_measurement_theta_min 3.705
_cell_measurement_wavelength 0.71073
_cell_volume 2037.9(3)
_computing_cell_refinement 'HKL Scalepack (Otwinowski & Minor 1997)'
_computing_data_reduction 'HKL Denzo and Scalepack (Otwinowski & Minor 1997)'
_computing_molecular_graphics 'Ortep-3 for Windows (Farrugia, 1997)'
_computing_publication_material 'WinGX publication routines (Farrugia, 1999)'
_computing_structure_refinement 'SHELXL-97 (Sheldrick, 1997)'
_computing_structure_solution 'SHELXS-97 (Sheldrick, 1997)'
_diffrn_ambient_temperature 173(2)
_diffrn_measured_fraction_theta_full 0.993
_diffrn_measured_fraction_theta_max 0.993
_diffrn_measurement_device KappaCCD
_diffrn_measurement_method CCD
_diffrn_radiation_monochromator graphite
_diffrn_radiation_probe x-ray
_diffrn_radiation_type MoK\a
_diffrn_radiation_wavelength 0.71073
_diffrn_reflns_av_R_equivalents 0.0501
_diffrn_reflns_av_unetI/netI 0.072
_diffrn_reflns_limit_h_max 19
_diffrn_reflns_limit_h_min -21
_diffrn_reflns_limit_k_max 15
_diffrn_reflns_limit_k_min -14
_diffrn_reflns_limit_l_max 12
_diffrn_reflns_limit_l_min -12
_diffrn_reflns_number 5211
_diffrn_reflns_theta_full 24.97
_diffrn_reflns_theta_max 24.97
_diffrn_reflns_theta_min 3.74
_exptl_absorpt_coefficient_mu 4.06
_exptl_absorpt_correction_T_max 0.544
_exptl_absorpt_correction_T_min 0.490
_exptl_absorpt_correction_type multi-scan
_exptl_absorpt_process_details
;
[c.f. r.h. blessing, acta cryst. (1995), a51, 33-38]
;
_exptl_crystal_colour colourless
_exptl_crystal_density_diffrn 1.493
_exptl_crystal_density_method 'not measured'
_exptl_crystal_description prism
_exptl_crystal_F_000 936
_exptl_crystal_size_max 0.2
_exptl_crystal_size_mid 0.2
_exptl_crystal_size_min 0.1
_refine_diff_density_max 0.315
_refine_diff_density_min -0.618
_refine_diff_density_rms 0.084
_refine_ls_abs_structure_details 'Flack H D (1983), Acta Cryst. A39, 876-881'
_refine_ls_abs_structure_Flack -0.006(15)
_refine_ls_extinction_method none
_refine_ls_goodness_of_fit_ref 1.054
_refine_ls_hydrogen_treatment 'H on N refined: others riding'
_refine_ls_matrix_type full
_refine_ls_number_parameters 208
_refine_ls_number_reflns 2991
_refine_ls_number_restraints 2
_refine_ls_restrained_S_all 1.054
_refine_ls_R_factor_all 0.0535
_refine_ls_R_factor_gt 0.0433
_refine_ls_shift/su_max 0.002
_refine_ls_shift/su_mean 0
_refine_ls_structure_factor_coef Fsqd
_refine_ls_weighting_details 'calc w=1/[\s^2^(Fo^2^)+(0.0000P)^2^+7.1433P] where P=(Fo^2^+2Fc^2^)/3'
_refine_ls_weighting_scheme calc
_refine_ls_wR_factor_gt 0.0896
_refine_ls_wR_factor_ref 0.0948
_reflns_number_gt 2638
_reflns_number_total 2991
_reflns_threshold_expression >2sigma(I)
_cod_data_source_file b300596h.txt
_cod_data_source_block feb3801
_cod_original_sg_symbol_H-M Cc
_cod_database_code 7012737

loop_
_symmetry_equiv_pos_as_xyz
'x, y, z'
'x, -y, z+1/2'
'x+1/2, y+1/2, z'
'x+1/2, -y+1/2, z+1/2'

loop_
_atom_site_label
_atom_site_type_symbol
_atom_site_fract_x
_atom_site_fract_y
_atom_site_fract_z
_atom_site_U_iso_or_equiv
_atom_site_adp_type
_atom_site_occupancy
_atom_site_symmetry_multiplicity
_atom_site_calc_flag
_atom_site_refinement_flags
_atom_site_disorder_assembly
_atom_site_disorder_group
Br1 Br 1.19641(5) 0.78754(6) 0.74113(6) 0.0398(2) Uani 1 1 d . . .
Br2 Br 0.93440(6) 0.67354(6) 0.90459(8) 0.0511(3) Uani 1 1 d . . .
P P 0.96865(14) 0.91434(15) 0.6502(2) 0.0319(5) Uani 1 1 d . . .
N1 N 0.9781(5) 0.7308(4) 0.5147(7) 0.0280(14) Uani 1 1 d . . .
H1A H 1.038(6) 0.749(6) 0.578(9) 0.05(2) Uiso 1 1 d . . .
N2 N 1.1375(4) 0.9008(5) 0.9362(7) 0.0350(15) Uani 1 1 d . . .
H2A H 1.146(4) 0.878(5) 0.874(7) 0.014(17) Uiso 1 1 d . . .
C1 C 0.8642(5) 0.9692(5) 0.6099(8) 0.0312(17) Uani 1 1 d . . .
C2 C 0.8307(6) 1.0600(6) 0.5265(8) 0.049(2) Uani 1 1 d . . .
H2 H 0.8622 1.0922 0.4906 0.059 Uiso 1 1 calc R . .
C3 C 0.7501(7) 1.1042(7) 0.4951(10) 0.058(3) Uani 1 1 d . . .
H3 H 0.7276 1.1675 0.4398 0.069 Uiso 1 1 calc R . .
C4 C 0.7034(7) 1.0567(7) 0.5438(10) 0.057(2) Uani 1 1 d . . .
H4 H 0.6485 1.0868 0.5217 0.068 Uiso 1 1 calc R . .
C5 C 0.7356(7) 0.9660(7) 0.6240(10) 0.061(3) Uani 1 1 d . . .
H5 H 0.7019 0.9322 0.6548 0.073 Uiso 1 1 calc R . .
C6 C 0.8171(6) 0.9231(6) 0.6608(9) 0.052(2) Uani 1 1 d . . .
H6 H 0.8408 0.8619 0.721 0.063 Uiso 1 1 calc R . .
C7 C 0.9308(5) 0.7801(6) 0.5774(8) 0.0329(17) Uani 1 1 d . . .
H7B H 0.9411 0.7358 0.6604 0.039 Uiso 1 1 calc R . .
H7A H 0.864 0.7812 0.497 0.039 Uiso 1 1 calc R . .
C8 C 0.9420(5) 0.7755(6) 0.3608(7) 0.0327(17) Uani 1 1 d . . .
H8B H 0.9394 0.8524 0.3653 0.039 Uiso 1 1 calc R . .
H8A H 0.8787 0.75 0.2864 0.039 Uiso 1 1 calc R . .
C9 C 1.0011(6) 0.7464(7) 0.3070(9) 0.047(2) Uani 1 1 d . . .
H9C H 1.0633 0.7737 0.3783 0.071 Uiso 1 1 calc R . .
H9B H 0.9744 0.7764 0.2067 0.071 Uiso 1 1 calc R . .
H9A H 1.0035 0.6704 0.3015 0.071 Uiso 1 1 calc R . .
C10 C 0.9668(5) 0.6131(5) 0.5080(8) 0.0382(19) Uani 1 1 d . . .
H10B H 0.9014 0.5961 0.4594 0.046 Uiso 1 1 calc R . .
H10A H 0.9846 0.5834 0.4446 0.046 Uiso 1 1 calc R . .
C11 C 1.0244(7) 0.5629(6) 0.6635(9) 0.054(2) Uani 1 1 d . . .
H11C H 1.0895 0.5768 0.7103 0.08 Uiso 1 1 calc R . .
H11B H 1.0137 0.4876 0.6536 0.08 Uiso 1 1 calc R . .
H11A H 1.0072 0.5921 0.7268 0.08 Uiso 1 1 calc R . .
C12 C 1.0362(5) 0.8988(6) 0.8551(7) 0.0342(17) Uani 1 1 d . . .
H12B H 1.0189 0.9549 0.8964 0.041 Uiso 1 1 calc R . .
H12A H 1.0192 0.8317 0.8774 0.041 Uiso 1 1 calc R . .
C13 C 1.1858(7) 0.8254(7) 1.0650(9) 0.054(2) Uani 1 1 d . . .
H13B H 1.1619 0.7544 1.0263 0.065 Uiso 1 1 calc R . .
H13A H 1.2521 0.8254 1.1088 0.065 Uiso 1 1 calc R . .
C14 C 1.1738(8) 0.8506(9) 1.1855(11) 0.072(3) Uani 1 1 d . . .
H14C H 1.1992 0.9198 1.2265 0.108 Uiso 1 1 calc R . .
H14B H 1.206 0.7987 1.2664 0.108 Uiso 1 1 calc R . .
H14A H 1.1084 0.8498 1.1431 0.108 Uiso 1 1 calc R . .
C15 C 1.1729(5) 1.0099(6) 0.9761(9) 0.045(2) Uani 1 1 d . . .
H15B H 1.1606 1.0382 1.0473 0.054 Uiso 1 1 calc R . .
H15A H 1.1384 1.053 0.8833 0.054 Uiso 1 1 calc R . .
C16 C 1.2737(6) 1.0201(8) 1.0462(10) 0.064(3) Uani 1 1 d . . .
H16C H 1.3086 0.979 1.1395 0.097 Uiso 1 1 calc R . .
H16B H 1.2917 1.0934 1.0695 0.097 Uiso 1 1 calc R . .
H16A H 1.2863 0.9944 0.9753 0.097 Uiso 1 1 calc R . .
O O 1.0107(5) 0.9707(5) 0.5928(8) 0.039(3) Uani 0.684(17) 1 d P . .

loop_
_atom_site_aniso_label
_atom_site_aniso_U_11
_atom_site_aniso_U_22
_atom_site_aniso_U_33
_atom_site_aniso_U_23
_atom_site_aniso_U_13
_atom_site_aniso_U_12
Br1 0.0323(4) 0.0514(5) 0.0327(4) -0.0048(4) 0.0174(4) 0.0006(4)
Br2 0.0659(6) 0.0478(5) 0.0371(5) 0.0048(4) 0.0286(5) -0.0076(5)
P 0.0369(12) 0.0296(10) 0.0274(10) -0.0013(8) 0.0177(10) 0.0028(9)
N1 0.028(4) 0.026(3) 0.020(3) -0.003(2) 0.009(3) 0.001(3)
N2 0.041(4) 0.037(4) 0.026(3) -0.002(3) 0.019(3) 0.010(3)
C1 0.045(5) 0.019(3) 0.034(4) -0.002(3) 0.025(4) 0.005(3)
C2 0.066(6) 0.049(5) 0.035(5) 0.011(4) 0.030(5) 0.014(5)
C3 0.070(7) 0.045(5) 0.048(5) 0.019(4) 0.028(5) 0.033(5)
C4 0.057(6) 0.066(6) 0.051(5) 0.010(5) 0.034(5) 0.024(5)
C5 0.062(6) 0.062(6) 0.075(7) 0.006(5) 0.049(6) 0.014(5)
C6 0.059(6) 0.046(5) 0.060(6) 0.007(4) 0.039(5) 0.017(4)
C7 0.031(4) 0.042(4) 0.028(4) -0.005(3) 0.018(4) -0.007(4)
C8 0.036(5) 0.038(4) 0.023(4) -0.003(3) 0.017(4) -0.002(4)
C9 0.057(6) 0.055(5) 0.040(5) 0.000(4) 0.034(5) 0.001(4)
C10 0.045(5) 0.025(4) 0.048(5) -0.008(3) 0.029(5) -0.001(4)
C11 0.081(7) 0.027(4) 0.058(6) 0.007(4) 0.043(6) 0.004(4)
C12 0.035(5) 0.036(4) 0.030(4) -0.008(3) 0.018(4) 0.002(3)
C13 0.066(6) 0.056(6) 0.036(5) 0.013(4) 0.027(5) 0.013(5)
C14 0.066(8) 0.104(9) 0.037(6) 0.014(5) 0.025(6) 0.010(6)
C15 0.044(6) 0.035(4) 0.049(5) -0.008(4) 0.024(5) -0.004(4)
C16 0.048(6) 0.074(7) 0.053(6) -0.001(5) 0.019(5) -0.013(5)
O 0.042(5) 0.045(5) 0.033(5) 0.002(3) 0.024(4) -0.001(4)

loop_
_atom_type_symbol
_atom_type_description
_atom_type_scat_dispersion_real
_atom_type_scat_dispersion_imag
_atom_type_scat_source
C C 0.0033 0.0016 'International Tables Vol C Tables 4.2.6.8 and 6.1.1.4'
H H 0 0 'International Tables Vol C Tables 4.2.6.8 and 6.1.1.4'
Br Br -0.2901 2.4595 'International Tables Vol C Tables 4.2.6.8 and 6.1.1.4'
N N 0.0061 0.0033 'International Tables Vol C Tables 4.2.6.8 and 6.1.1.4'
P P 0.1023 0.0942 'International Tables Vol C Tables 4.2.6.8 and 6.1.1.4'
O O 0.0106 0.006 'International Tables Vol C Tables 4.2.6.8 and 6.1.1.4'

loop_
_geom_angle_atom_site_label_1
_geom_angle_atom_site_label_2
_geom_angle_atom_site_label_3
_geom_angle
_geom_angle_site_symmetry_1
_geom_angle_site_symmetry_3
_geom_angle_publ_flag
O P C1 115.8(4) . . ?
O P C12 116.6(4) . . ?
C1 P C12 101.3(3) . . ?
O P C7 116.1(4) . . ?
C1 P C7 101.0(3) . . ?
C12 P C7 103.7(3) . . ?
C7 N1 C8 110.6(5) . . ?
C7 N1 C10 110.2(6) . . ?
C8 N1 C10 111.4(5) . . ?
C12 N2 C15 110.7(6) . . ?
C12 N2 C13 112.5(6) . . ?
C15 N2 C13 114.8(6) . . ?
C2 C1 C6 119.4(8) . . ?
C2 C1 P 118.9(6) . . ?
C6 C1 P 121.8(6) . . ?
C1 C2 C3 119.7(8) . . ?
C4 C3 C2 120.2(8) . . ?
C5 C4 C3 120.1(9) . . ?
C4 C5 C6 120.4(9) . . ?
C1 C6 C5 120.1(8) . . ?
N1 C7 P 115.1(5) . . ?
N1 C8 C9 112.8(6) . . ?
C11 C10 N1 112.5(6) . . ?
N2 C12 P 115.7(5) . . ?
C14 C13 N2 112.6(7) . . ?
N2 C15 C16 114.2(7) . . ?

loop_
_geom_bond_atom_site_label_1
_geom_bond_atom_site_label_2
_geom_bond_distance
_geom_bond_site_symmetry_2
_geom_bond_publ_flag
P O 1.426(7) . ?
P C1 1.800(7) . ?
P C12 1.825(7) . ?
P C7 1.853(7) . ?
N1 C7 1.504(9) . ?
N1 C8 1.514(8) . ?
N1 C10 1.521(9) . ?
N2 C12 1.489(9) . ?
N2 C15 1.493(10) . ?
N2 C13 1.496(10) . ?
C1 C2 1.382(10) . ?
C1 C6 1.384(11) . ?
C2 C3 1.398(12) . ?
C3 C4 1.369(13) . ?
C4 C5 1.365(12) . ?
C5 C6 1.387(12) . ?
C8 C9 1.527(10) . ?
C10 C11 1.519(10) . ?
C13 C14 1.483(13) . ?
C15 C16 1.504(12) . ?
